data_7102485
loop_
_publ_author_name
'Faraoni, Raffaella'
'Castellano, Ronald K'
'Gramlich, Volker'
'Diederich, Fran\,cois'

_publ_section_title
;
 H-Bonded complexes of adenine with Rebek imide receptors are
 stabilised by cation-pi interactions and destabilised by stacking with
 perfluoroaromatics.
;
_journal_issue 4
_journal_name_full 'Chemical communications (Cambridge, England)'
_journal_page_first 370
_journal_page_last 371
_journal_paper_doi 10.1039/b314353h
_journal_year 2004
_chemical_formula_sum 'C28 H32 N8 O3'
_chemical_formula_weight 528.62
_chemical_name_systematic
;
?
;
_space_group_IT_number 2
_symmetry_space_group_name_Hall '-P 1'
_symmetry_space_group_name_H-M 'P -1'
_atom_sites_solution_hydrogens geom
_atom_sites_solution_primary direct
_atom_sites_solution_secondary difmap
_audit_creation_method SHELXL
_cell_angle_alpha 76.19(3)
_cell_angle_beta 78.45(3)
_cell_angle_gamma 85.08(3)
_cell_formula_units_Z 2
_cell_length_a 8.097(4)
_cell_length_b 9.350(5)
_cell_length_c 18.786(9)
_cell_measurement_temperature 293(2)
_cell_volume 1352.0(12)
_computing_structure_refinement 'SHELXL-93 (Sheldrick, 1993)'
_computing_structure_solution 'SHELXS-86 (Sheldrick, 1990)'
_diffrn_ambient_temperature 293(2)
_diffrn_radiation_monochromator graphite
_diffrn_radiation_source 'fine-focus sealed tube'
_diffrn_radiation_type CuK\a
_diffrn_radiation_wavelength 1.54178
_diffrn_reflns_av_R_equivalents 0.0000
_diffrn_reflns_av_sigmaI/netI 0.0308
_diffrn_reflns_limit_h_max 8
_diffrn_reflns_limit_h_min -7
_diffrn_reflns_limit_k_max 9
_diffrn_reflns_limit_k_min -8
_diffrn_reflns_limit_l_max 18
_diffrn_reflns_limit_l_min 0
_diffrn_reflns_number 2768
_diffrn_reflns_theta_max 49.99
_diffrn_reflns_theta_min 2.46
_exptl_absorpt_coefficient_mu 0.715
_exptl_crystal_density_diffrn 1.299
_exptl_crystal_F_000 560
_refine_diff_density_max 0.178
_refine_diff_density_min -0.158
_refine_diff_density_rms 0.042
_refine_ls_extinction_coef 0.0009(4)
_refine_ls_extinction_expression Fc^*^==kFc[1+0.001xFc^2^\l^3^/sin(2\q)]^-1/4^
_refine_ls_extinction_method SHELXL
_refine_ls_goodness_of_fit_all 1.041
_refine_ls_goodness_of_fit_obs 1.097
_refine_ls_matrix_type full
_refine_ls_number_parameters 353
_refine_ls_number_reflns 2768
_refine_ls_number_restraints 0
_refine_ls_restrained_S_all 1.041
_refine_ls_restrained_S_obs 1.097
_refine_ls_R_factor_all 0.0706
_refine_ls_R_factor_obs 0.0432
_refine_ls_shift/esd_max -0.560
_refine_ls_shift/esd_mean 0.127
_refine_ls_structure_factor_coef Fsqd
_refine_ls_weighting_details 'w==1/[\s^2^(Fo^2^)+(0.0771P)^2^+0.1472P] where P==(Fo^2^+2Fc^2^)/3'
_refine_ls_weighting_scheme calc
_refine_ls_wR_factor_all 0.1218
_refine_ls_wR_factor_obs 0.1065
_reflns_number_observed 2010
_reflns_number_total 2768
_reflns_observed_criterion >2sigma(I)
_cod_data_source_file b314353h.txt
_cod_data_source_block complex1d-2
_cod_depositor_comments
;
The following automatic conversions were performed:

'_refine_ls_weighting_scheme' value 'calc
w==1/[\s^2^(Fo^2^)+(0.0771P)^2^+0.1472P] where P==(Fo^2^+2Fc^2^)/3'
was changed to 'calc'. New tag '_refine_ls_weighting_details' was
created. The value of the new tag was set to
'w==1/[\s^2^(Fo^2^)+(0.0771P)^2^+0.1472P] where P==(Fo^2^+2Fc^2^)/3'.

Automatic conversion script
Id: cif_fix_values 3143 2015-03-26 13:38:13Z robertas 
;
_cod_database_code 7102485

loop_
_symmetry_equiv_pos_as_xyz
'x, y, z'
'-x, -y, -z'

loop_
_atom_site_aniso_label
_atom_site_aniso_U_11
_atom_site_aniso_U_22
_atom_site_aniso_U_33
_atom_site_aniso_U_23
_atom_site_aniso_U_13
_atom_site_aniso_U_12
N3 0.034(2) 0.070(2) 0.0440(14) 0.0023(12) -0.0105(11) 0.0044(12)
O2 0.0379(14) 0.080(2) 0.0664(14) -0.0096(12) -0.0047(11) 0.0124(11)
O4 0.0428(13) 0.089(2) 0.0696(15) 0.0173(13) -0.0245(11) 0.0056(12)
N14 0.0391(15) 0.059(2) 0.069(2) -0.0049(15) -0.0033(13) 0.0042(13)
O13 0.039(2) 0.076(2) 0.106(2) -0.0020(14) -0.0146(12) 0.0067(11)
N1" 0.037(2) 0.058(2) 0.057(2) 0.0043(14) -0.0167(12) 0.0052(12)
C4" 0.032(2) 0.055(2) 0.046(2) -0.002(2) -0.0086(14) 0.0033(14)
C5 0.032(2) 0.064(2) 0.051(2) 0.004(2) -0.0071(13) 0.0025(14)
N3" 0.039(2) 0.070(2) 0.051(2) 0.0019(13) -0.0110(13) 0.0004(13)
N8" 0.041(2) 0.067(2) 0.076(2) 0.0081(15) -0.0159(15) -0.0044(14)
C9" 0.035(2) 0.054(2) 0.057(2) -0.007(2) -0.0102(15) 0.0034(15)
C9 0.044(2) 0.059(2) 0.053(2) 0.000(2) -0.0078(14) 0.0014(14)
N1' 0.047(2) 0.069(2) 0.074(2) -0.0091(15) -0.0089(15) 0.0132(15)
C1 0.038(2) 0.054(2) 0.045(2) -0.0041(15) -0.0124(13) 0.0097(14)
N5" 0.044(2) 0.100(2) 0.068(2) 0.010(2) -0.0204(14) -0.0004(15)
C2 0.036(2) 0.059(2) 0.051(2) -0.011(2) -0.012(2) 0.0059(15)
C8 0.047(2) 0.062(2) 0.050(2) -0.003(2) -0.0148(14) 0.010(2)
C4 0.035(2) 0.062(2) 0.053(2) -0.001(2) -0.015(2) -0.0001(15)
C9' 0.046(2) 0.053(2) 0.056(2) -0.010(2) -0.004(2) -0.003(2)
C13 0.045(2) 0.056(2) 0.064(2) -0.014(2) -0.014(2) 0.006(2)
C5" 0.044(2) 0.065(2) 0.047(2) -0.006(2) -0.010(2) 0.007(2)
C10' 0.051(2) 0.055(2) 0.056(2) -0.011(2) -0.005(2) 0.005(2)
C6 0.043(2) 0.061(2) 0.056(2) 0.001(2) -0.0005(15) 0.0101(15)
N6" 0.042(2) 0.080(2) 0.068(2) 0.001(2) -0.0143(14) 0.0008(15)
C2" 0.038(2) 0.069(2) 0.059(2) 0.000(2) -0.009(2) -0.002(2)
C11 0.038(2) 0.084(2) 0.078(2) 0.006(2) -0.006(2) 0.000(2)
C8' 0.049(2) 0.063(2) 0.069(2) -0.014(2) -0.006(2) 0.000(2)
C7 0.047(2) 0.061(2) 0.048(2) -0.009(2) -0.0090(14) 0.0090(15)
C5' 0.070(3) 0.059(2) 0.059(2) -0.011(2) -0.010(2) 0.002(2)
C4' 0.094(3) 0.072(3) 0.070(2) -0.006(2) -0.017(2) 0.016(2)
C12 0.063(2) 0.064(2) 0.061(2) -0.006(2) -0.017(2) 0.016(2)
C10" 0.048(2) 0.065(2) 0.074(2) -0.004(2) -0.020(2) 0.003(2)
C10 0.086(3) 0.084(3) 0.072(3) -0.021(2) -0.015(2) 0.010(2)
C3' 0.083(3) 0.087(3) 0.083(3) -0.012(2) -0.027(2) 0.035(2)
C7" 0.048(2) 0.077(2) 0.080(3) 0.008(2) -0.011(2) -0.010(2)
C6' 0.081(3) 0.068(2) 0.069(2) 0.000(2) -0.006(2) -0.011(2)
C7' 0.060(2) 0.083(3) 0.075(2) -0.019(2) 0.006(2) -0.015(2)
C2' 0.052(2) 0.093(3) 0.087(3) -0.015(2) -0.012(2) 0.018(2)
C11" 0.075(3) 0.080(3) 0.108(3) -0.017(2) -0.033(2) 0.013(2)

loop_
_atom_site_label
_atom_site_type_symbol
_atom_site_fract_x
_atom_site_fract_y
_atom_site_fract_z
_atom_site_U_iso_or_equiv
_atom_site_thermal_displace_type
_atom_site_occupancy
_atom_site_calc_flag
_atom_site_refinement_flags
N3 N 0.2938(3) 0.7708(3) 0.26388(12) 0.0519(7) Uani 1 d .
H1A H 0.3347(3) 0.8176(3) 0.21935(12) 0.080 Uiso 1 d R
O2 O 0.5506(3) 0.6641(2) 0.27092(11) 0.0643(6) Uani 1 d .
O4 O 0.0468(3) 0.8889(3) 0.25021(12) 0.0716(7) Uani 1 d .
N14 N 0.2608(3) 1.0621(3) 0.33650(14) 0.0587(7) Uani 1 d .
H4A H 0.1540(3) 1.0593(3) 0.35328(14) 0.080 Uiso 1 d R
O13 O 0.5075(3) 0.9383(2) 0.35152(14) 0.0771(7) Uani 1 d .
N1" N 0.3796(3) 1.1587(3) 0.03107(13) 0.0529(7) Uani 1 d .
C4" C 0.5665(3) 1.0486(3) 0.0975(2) 0.0457(8) Uani 1 d .
C5 C 0.0519(3) 0.7183(3) 0.3676(2) 0.0522(8) Uani 1 d .
N3" N 0.4170(3) 0.9811(3) 0.13055(13) 0.0558(7) Uani 1 d .
N8" N 0.6634(3) 1.2464(3) -0.00898(15) 0.0646(8) Uani 1 d .
C9" C 0.5454(4) 1.1580(3) 0.0362(2) 0.0495(8) Uani 1 d .
C9 C 0.1466(3) 0.5691(3) 0.3849(2) 0.0541(8) Uani 1 d .
H12A H 0.0999(3) 0.5152(3) 0.4348(2) 0.080 Uiso 1 d R
H12B H 0.1322(3) 0.5117(3) 0.3499(2) 0.080 Uiso 1 d R
N1' N 0.0212(3) 1.2562(3) 0.29651(15) 0.0661(8) Uani 1 d .
C1 C 0.3336(3) 0.5896(3) 0.3790(2) 0.0471(8) Uani 1 d .
N5" N 0.7642(3) 0.9246(3) 0.17372(15) 0.0745(9) Uani 1 d .
H15A H 0.8653(3) 0.9138(3) 0.18251(15) 0.080 Uiso 1 d R
H15B H 0.6867(3) 0.8691(3) 0.20229(15) 0.080 Uiso 1 d R
C2 C 0.4042(4) 0.6749(3) 0.3014(2) 0.0488(8) Uani 1 d .
C8 C 0.3552(4) 0.6783(3) 0.4354(2) 0.0550(8) Uani 1 d .
H17A H 0.3208(4) 0.6182(3) 0.4852(2) 0.080 Uiso 1 d R
H17B H 0.4743(4) 0.6953(3) 0.4291(2) 0.080 Uiso 1 d R
C4 C 0.1266(4) 0.7996(3) 0.2900(2) 0.0514(8) Uani 1 d .
C9' C 0.3139(4) 1.1857(3) 0.2802(2) 0.0527(8) Uani 1 d .
C13 C 0.3541(4) 0.9451(3) 0.3684(2) 0.0547(8) Uani 1 d .
C5" C 0.7275(4) 1.0271(4) 0.1159(2) 0.0538(8) Uani 1 d .
C10' C 0.1808(4) 1.2876(3) 0.2592(2) 0.0555(8) Uani 1 d .
C6 C 0.0750(3) 0.8070(3) 0.4244(2) 0.0578(9) Uani 1 d .
H23A H 0.0153(3) 0.7587(3) 0.4732(2) 0.080 Uiso 1 d R
H23B H 0.0212(3) 0.9039(3) 0.4110(2) 0.080 Uiso 1 d R
N6" N 0.8501(3) 1.1128(3) 0.0722(2) 0.0657(8) Uani 1 d .
C2" C 0.3089(4) 1.0517(4) 0.0891(2) 0.0577(9) Uani 1 d .
H25A H 0.1955(4) 1.0300(4) 0.0990(2) 0.080 Uiso 1 d R
C11 C -0.1363(4) 0.7009(4) 0.3735(2) 0.0716(10) Uani 1 d .
H26A H -0.1516(4) 0.6454(4) 0.3385(2) 0.080 Uiso 1 d R
H26B H -0.1919(4) 0.7962(4) 0.3623(2) 0.080 Uiso 1 d R
H26C H -0.1837(4) 0.6495(4) 0.4231(2) 0.080 Uiso 1 d R
C8' C 0.4752(4) 1.2127(4) 0.2446(2) 0.0616(9) Uani 1 d .
H27A H 0.5621(4) 1.1458(4) 0.2575(2) 0.080 Uiso 1 d R
C7 C 0.2577(4) 0.8276(3) 0.4306(2) 0.0531(8) Uani 1 d .
C5' C 0.2206(4) 1.4163(4) 0.2030(2) 0.0633(9) Uani 1 d .
C4' C 0.0831(6) 1.5141(4) 0.1858(2) 0.0811(11) Uani 1 d .
C12 C 0.4289(4) 0.4414(3) 0.3949(2) 0.0642(9) Uani 1 d .
H31A H 0.5462(4) 0.4571(3) 0.3913(2) 0.080 Uiso 1 d R
H31B H 0.4168(4) 0.3870(3) 0.3590(2) 0.080 Uiso 1 d R
H31C H 0.3841(4) 0.3866(3) 0.4441(2) 0.080 Uiso 1 d R
C10" C 0.2932(4) 1.2549(4) -0.0258(2) 0.0630(9) Uani 1 d .
H32A H 0.1983(4) 1.2045(4) -0.0314(2) 0.080 Uiso 1 d R
H32B H 0.3705(4) 1.2745(4) -0.0733(2) 0.080 Uiso 1 d R
C10 C 0.2569(5) 0.8798(4) 0.5026(2) 0.0805(11) Uani 1 d .
H33A H 0.1954(5) 0.9727(4) 0.5005(2) 0.080 Uiso 1 d R
H33B H 0.3709(5) 0.8909(4) 0.5071(2) 0.080 Uiso 1 d R
H33C H 0.2041(5) 0.8082(4) 0.5449(2) 0.080 Uiso 1 d R
C3' C -0.0740(5) 1.4815(5) 0.2219(2) 0.0859(12) Uani 1 d .
H34A H -0.1646(5) 1.5452(5) 0.2106(2) 0.080 Uiso 1 d R
C7" C 0.8093(4) 1.2145(4) 0.0144(2) 0.0723(10) Uani 1 d .
H35A H 0.8978(4) 1.2723(4) -0.0140(2) 0.080 Uiso 1 d R
C6' C 0.3872(5) 1.4408(4) 0.1678(2) 0.0759(10) Uani 1 d .
C7' C 0.5110(5) 1.3411(4) 0.1882(2) 0.0744(10) Uani 1 d .
H37A H 0.6221(5) 1.3582(4) 0.1644(2) 0.080 Uiso 1 d R
C2' C -0.1003(4) 1.3516(4) 0.2764(2) 0.0799(11) Uani 1 d .
H38A H -0.2104(4) 1.3304(4) 0.3004(2) 0.080 Uiso 1 d R
C11" C 0.2316(5) 1.3956(4) -0.0053(2) 0.0869(12) Uani 1 d .
H1B H 0.1761(5) 1.4554(4) -0.0434(2) 0.080 Uiso 1 d R
H1C H 0.3255(5) 1.4464(4) -0.0006(2) 0.080 Uiso 1 d R
H1D H 0.1536(5) 1.3764(4) 0.0413(2) 0.080 Uiso 1 d R
H2 H 0.4140(5) 1.5242(4) 0.1249(2) 0.069 Uiso 1 d R
H1 H 0.1084(5) 1.6047(4) 0.1463(2) 0.107 Uiso 1 d R

loop_
_atom_type_symbol
_atom_type_description
_atom_type_scat_dispersion_real
_atom_type_scat_dispersion_imag
_atom_type_scat_source
C C 0.0181 0.0091 'International Tables Vol C Tables 4.2.6.8 and 6.1.1.4'
H H 0.0000 0.0000 'International Tables Vol C Tables 4.2.6.8 and 6.1.1.4'
N N 0.0311 0.0180 'International Tables Vol C Tables 4.2.6.8 and 6.1.1.4'
O O 0.0492 0.0322 'International Tables Vol C Tables 4.2.6.8 and 6.1.1.4'

loop_
_geom_angle_atom_site_label_1
_geom_angle_atom_site_label_2
_geom_angle_atom_site_label_3
_geom_angle
C4 N3 C2 127.1(2)
C13 N14 C9' 129.3(3)
C2" N1" C9" 106.1(2)
C2" N1" C10" 126.5(2)
C9" N1" C10" 127.5(3)
C9" C4" N3" 110.7(2)
C9" C4" C5" 117.3(3)
N3" C4" C5" 132.0(3)
C4 C5 C11 109.8(2)
C4 C5 C9 108.5(2)
C11 C5 C9 111.8(3)
C4 C5 C6 109.5(3)
C11 C5 C6 108.7(3)
C9 C5 C6 108.6(2)
C2" N3" C4" 103.8(2)
C7" N8" C9" 109.7(3)
N8" C9" N1" 127.0(3)
N8" C9" C4" 127.0(3)
N1" C9" C4" 106.0(3)
C1 C9 C5 110.7(2)
C2' N1' C10' 116.7(3)
C2 C1 C9 109.1(2)
C2 C1 C12 109.5(2)
C9 C1 C12 110.9(3)
C2 C1 C8 108.8(2)
C9 C1 C8 109.1(2)
C12 C1 C8 109.5(2)
O2 C2 N3 119.1(3)
O2 C2 C1 123.9(2)
N3 C2 C1 117.0(2)
C1 C8 C7 116.5(2)
O4 C4 N3 119.1(3)
O4 C4 C5 123.4(3)
N3 C4 C5 117.5(2)
C8' C9' N14 126.0(3)
C8' C9' C10' 119.5(3)
N14 C9' C10' 114.5(3)
O13 C13 N14 121.7(3)
O13 C13 C7 121.5(3)
N14 C13 C7 116.6(3)
N5" C5" N6" 118.9(3)
N5" C5" C4" 123.1(3)
N6" C5" C4" 118.1(3)
N1' C10' C5' 123.4(3)
N1' C10' C9' 117.5(3)
C5' C10' C9' 119.1(3)
C7 C6 C5 116.5(2)
C7" N6" C5" 117.5(3)
N3" C2" N1" 113.4(3)
C9' C8' C7' 120.1(3)
C13 C7 C8 109.8(2)
C13 C7 C6 115.9(2)
C8 C7 C6 108.7(3)
C13 C7 C10 104.3(3)
C8 C7 C10 108.6(2)
C6 C7 C10 109.2(3)
C6' C5' C10' 119.9(3)
C6' C5' C4' 123.8(3)
C10' C5' C4' 116.3(3)
C3' C4' C5' 120.1(3)
N1" C10" C11" 111.7(3)
C4' C3' C2' 119.3(3)
N8" C7" N6" 130.6(3)
C7' C6' C5' 119.7(3)
C6' C7' C8' 121.6(3)
N1' C2' C3' 124.2(3)

loop_
_geom_bond_atom_site_label_1
_geom_bond_atom_site_label_2
_geom_bond_distance
N3 C4 1.371(4)
N3 C2 1.383(4)
O2 C2 1.216(3)
O4 C4 1.215(3)
N14 C13 1.361(4)
N14 C9' 1.400(4)
O13 C13 1.219(3)
N1" C2" 1.358(4)
N1" C9" 1.365(4)
N1" C10" 1.473(4)
C4" C9" 1.373(4)
C4" N3" 1.376(4)
C4" C5" 1.400(4)
C5 C4 1.506(4)
C5 C11 1.526(4)
C5 C9 1.529(4)
C5 C6 1.545(4)
N3" C2" 1.317(4)
N8" C7" 1.328(4)
N8" C9" 1.339(4)
C9 C1 1.521(4)
N1' C2' 1.321(4)
N1' C10' 1.361(4)
C1 C2 1.509(4)
C1 C12 1.523(4)
C1 C8 1.536(4)
N5" C5" 1.331(4)
C8 C7 1.535(4)
C9' C8' 1.358(4)
C9' C10' 1.428(4)
C13 C7 1.534(4)
C5" N6" 1.341(4)
C10' C5' 1.411(4)
C6 C7 1.538(4)
N6" C7" 1.337(4)
C8' C7' 1.405(5)
C7 C10 1.542(5)
C5' C6' 1.391(5)
C5' C4' 1.417(5)
C4' C3' 1.339(5)
C10" C11" 1.476(5)
C3' C2' 1.390(5)
C6' C7' 1.358(5)
